data_1570515
loop_
_publ_author_name
'Wang, Wenbing'
'Nie, Nan'
'Xu, Menghe'
'Zou, Chen'

_publ_section_title
;
 Lewis acid modulation in phosphorus phenol nickel catalyzed ethylene
 polymerization and copolymerization
;
_journal_issue 43
_journal_name_full 'Polymer Chemistry'
_journal_page_first 4933
_journal_page_last 4939
_journal_paper_doi 10.1039/D3PY00925D
_journal_volume 14
_journal_year 2023
_chemical_formula_moiety 'C40 H37 N2 Ni O P'
_chemical_formula_sum 'C40 H37 N2 Ni O P'
_chemical_formula_weight 651.39
_space_group_crystal_system triclinic
_space_group_IT_number 2
_space_group_name_Hall '-P 1'
_space_group_name_H-M_alt 'P -1'
_atom_sites_solution_hydrogens geom
_atom_sites_solution_primary dual
_audit_creation_date 2022-12-24
_audit_creation_method
;
Olex2 1.2
(compiled 2018.05.29 svn.r3508 for OlexSys, GUI svn.r5506)
;
_audit_update_record
;
2023-04-20 deposited with the CCDC.	2023-10-17 downloaded from the CCDC.
;
_cell_angle_alpha 88.716(2)
_cell_angle_beta 83.981(2)
_cell_angle_gamma 85.981(3)
_cell_formula_units_Z 2
_cell_length_a 10.4219(8)
_cell_length_b 12.3823(10)
_cell_length_c 12.6499(9)
_cell_measurement_reflns_used 9137
_cell_measurement_temperature 170
_cell_measurement_theta_max 26.408
_cell_measurement_theta_min 2.482
_cell_volume 1619.3(2)
_computing_cell_refinement 'SAINT V8.40A (?, 2016)'
_computing_data_reduction 'SAINT V8.40A (?, 2016)'
_computing_molecular_graphics 'Olex2 (Dolomanov et al., 2009)'
_computing_publication_material 'Olex2 (Dolomanov et al., 2009)'
_computing_structure_refinement 'ShelXL (Sheldrick, 2015)'
_computing_structure_solution 'ShelXT (Sheldrick, 2015)'
_diffrn_ambient_temperature 170.0
_diffrn_measured_fraction_theta_full 0.991
_diffrn_measured_fraction_theta_max 0.988
_diffrn_measurement_device_type 'Bruker D8 VENTURE'
_diffrn_measurement_method '\f and \w scans'
_diffrn_radiation_type MoK\a
_diffrn_radiation_wavelength 0.71073
_diffrn_reflns_av_R_equivalents 0.0351
_diffrn_reflns_av_unetI/netI 0.0416
_diffrn_reflns_Laue_measured_fraction_full 0.991
_diffrn_reflns_Laue_measured_fraction_max 0.988
_diffrn_reflns_limit_h_max 13
_diffrn_reflns_limit_h_min -13
_diffrn_reflns_limit_k_max 15
_diffrn_reflns_limit_k_min -15
_diffrn_reflns_limit_l_max 15
_diffrn_reflns_limit_l_min -14
_diffrn_reflns_number 18704
_diffrn_reflns_point_group_measured_fraction_full 0.991
_diffrn_reflns_point_group_measured_fraction_max 0.988
_diffrn_reflns_theta_full 25.242
_diffrn_reflns_theta_max 26.413
_diffrn_reflns_theta_min 2.481
_diffrn_standards_number 0
_exptl_absorpt_coefficient_mu 0.684
_exptl_absorpt_correction_T_max 0.7454
_exptl_absorpt_correction_T_min 0.6905
_exptl_absorpt_correction_type multi-scan
_exptl_absorpt_process_details
'SADABS-2016/2 (Bruker,2016/2) was used for absorption correction. wR2(int) was 0.0745 before and 0.0495 after correction. The Ratio of minimum to maximum transmission is 0.9263. The \l/2 correction factor is Not present.'
_exptl_crystal_colour red
_exptl_crystal_colour_primary red
_exptl_crystal_density_diffrn 1.336
_exptl_crystal_description block
_exptl_crystal_F_000 684
_exptl_crystal_size_max 0.12
_exptl_crystal_size_mid 0.07
_exptl_crystal_size_min 0.05
_refine_diff_density_max 0.500
_refine_diff_density_min -0.329
_refine_diff_density_rms 0.051
_refine_ls_extinction_method none
_refine_ls_goodness_of_fit_ref 0.990
_refine_ls_hydrogen_treatment constr
_refine_ls_matrix_type full
_refine_ls_number_parameters 410
_refine_ls_number_reflns 6567
_refine_ls_number_restraints 0
_refine_ls_restrained_S_all 0.990
_refine_ls_R_factor_all 0.0448
_refine_ls_R_factor_gt 0.0353
_refine_ls_shift/su_max 0.001
_refine_ls_shift/su_mean 0.000
_refine_ls_structure_factor_coef Fsqd
_refine_ls_weighting_details 'w=1/[\s^2^(Fo^2^)+(0.0213P)^2^+1.3242P] where P=(Fo^2^+2Fc^2^)/3'
_refine_ls_weighting_scheme calc
_refine_ls_wR_factor_gt 0.0756
_refine_ls_wR_factor_ref 0.0818
_reflns_Friedel_coverage 0.000
_reflns_number_gt 5650
_reflns_number_total 6567
_reflns_threshold_expression 'I > 2\s(I)'
_cod_data_source_file d3py00925d2.cif
_cod_data_source_block b155ni2_0m
_cod_database_code 1570515
_shelx_shelxl_version_number 2019/2
_shelx_space_group_comment
;
The symmetry employed for this shelxl refinement is uniquely defined
by the following loop, which should always be used as a source of
symmetry information in preference to the above space-group names.
They are only intended as comments.
;
_shelx_estimated_absorpt_t_max 0.967
_shelx_estimated_absorpt_t_min 0.922
_olex2_refinement_description
;
1. Fixed Uiso
 At 1.2 times of:
  All C(H) groups
 At 1.5 times of:
  All C(H,H,H) groups
2.a Aromatic/amide H refined with riding coordinates:
 C40(H40), C36(H36), C24(H24), C39(H39), C20(H20), C28(H28), C2(H2), C38(H38),
 C17(H17), C37(H37), C30(H30), C16(H16), C5(H5), C23(H23), C22(H22), C15(H15),
 C21(H21), C11(H11), C29(H29), C14(H14), C3(H3), C4(H4), C8(H8), C10(H10),
 C9(H9)
2.b Idealised Me refined as rotating group:
 C25(H25A,H25B,H25C), C35(H35A,H35B,H35C), C34(H34A,H34B,H34C), C33(H33A,H33B,
 H33C)
;
_olex2_submission_special_instructions 'No special instructions were received'

loop_
_space_group_symop_operation_xyz
'x, y, z'
'-x, -y, -z'

loop_
_atom_site_label
_atom_site_type_symbol
_atom_site_fract_x
_atom_site_fract_y
_atom_site_fract_z
_atom_site_U_iso_or_equiv
_atom_site_adp_type
_atom_site_occupancy
_atom_site_site_symmetry_order
_atom_site_calc_flag
_atom_site_refinement_flags_posn
_atom_site_refinement_flags_adp
_atom_site_refinement_flags_occupancy
_atom_site_disorder_assembly
_atom_site_disorder_group
Ni1 Ni 0.58999(2) 0.63716(2) 0.78816(2) 0.02220(8) Uani 1 1 d . . . . .
P1 P 0.72742(5) 0.60921(4) 0.65471(4) 0.02233(11) Uani 1 1 d . . . . .
O1 O 0.73104(12) 0.68087(11) 0.86026(10) 0.0251(3) Uani 1 1 d . . . . .
N1 N 0.47942(15) 0.65098(13) 0.92321(12) 0.0246(3) Uani 1 1 d . . . . .
N2 N 0.68236(17) 0.85453(14) 0.62306(13) 0.0304(4) Uani 1 1 d . . . . .
C26 C 0.84985(18) 0.67866(15) 0.81041(15) 0.0239(4) Uani 1 1 d . . . . .
C40 C 0.39275(19) 0.57927(16) 0.95742(16) 0.0285(4) Uani 1 1 d . . . . .
H40 H 0.372607 0.526997 0.908967 0.034 Uiso 1 1 calc R . . . .
C27 C 0.87169(18) 0.64861(15) 0.70345(15) 0.0246(4) Uani 1 1 d . . . . .
C19 C 0.7574(2) 0.46603(16) 0.62086(14) 0.0263(4) Uani 1 1 d . . . . .
C1 C 0.5721(2) 0.88470(16) 0.69061(16) 0.0312(5) Uani 1 1 d . . . . .
C18 C 0.71040(18) 0.68160(16) 0.52821(14) 0.0253(4) Uani 1 1 d . . . . .
C36 C 0.5047(2) 0.72507(16) 0.99277(16) 0.0292(4) Uani 1 1 d . . . . .
H36 H 0.564928 0.777129 0.970026 0.035 Uiso 1 1 calc R . . . .
C13 C 0.6874(2) 0.79421(16) 0.52681(15) 0.0283(4) Uani 1 1 d . . . . .
C24 C 0.6609(2) 0.40922(17) 0.58244(15) 0.0328(5) Uani 1 1 d . . . . .
H24 H 0.583534 0.447284 0.564672 0.039 Uiso 1 1 calc R . . . .
C25 C 0.4513(2) 0.59031(18) 0.71445(16) 0.0330(5) Uani 1 1 d . . . . .
H25A H 0.468189 0.607158 0.638406 0.049 Uiso 1 1 calc GR . . . .
H25B H 0.369490 0.627932 0.742788 0.049 Uiso 1 1 calc GR . . . .
H25C H 0.445779 0.512021 0.724690 0.049 Uiso 1 1 calc GR . . . .
C39 C 0.3315(2) 0.57793(17) 1.05967(17) 0.0333(5) Uani 1 1 d . . . . .
H39 H 0.270847 0.525756 1.080764 0.040 Uiso 1 1 calc R . . . .
C12 C 0.7854(2) 0.90826(16) 0.65384(16) 0.0323(5) Uani 1 1 d . . . . .
C20 C 0.8702(2) 0.40760(17) 0.64544(16) 0.0327(5) Uani 1 1 d . . . . .
H20 H 0.937191 0.444352 0.671529 0.039 Uiso 1 1 calc R . . . .
C28 C 0.99469(19) 0.64661(17) 0.64690(16) 0.0313(5) Uani 1 1 d . . . . .
H28 H 1.006594 0.627317 0.574089 0.038 Uiso 1 1 calc R . . . .
C2 C 0.4457(2) 0.85789(18) 0.68672(19) 0.0385(5) Uani 1 1 d . . . . .
H2 H 0.423220 0.814066 0.631693 0.046 Uiso 1 1 calc R . . . .
C31 C 0.95750(19) 0.70564(17) 0.86411(16) 0.0288(4) Uani 1 1 d . . . . .
C38 C 0.3599(2) 0.65365(18) 1.13076(17) 0.0356(5) Uani 1 1 d . . . . .
H38 H 0.320424 0.653911 1.201941 0.043 Uiso 1 1 calc R . . . .
C17 C 0.7181(2) 0.62847(18) 0.43119(15) 0.0327(5) Uani 1 1 d . . . . .
H17 H 0.734089 0.552016 0.429528 0.039 Uiso 1 1 calc R . . . .
C37 C 0.4467(2) 0.72859(18) 1.09601(17) 0.0351(5) Uani 1 1 d . . . . .
H37 H 0.466675 0.782532 1.142780 0.042 Uiso 1 1 calc R . . . .
C6 C 0.6060(2) 0.95231(16) 0.76962(16) 0.0342(5) Uani 1 1 d . . . . .
C30 C 1.0774(2) 0.70074(18) 0.80491(18) 0.0358(5) Uani 1 1 d . . . . .
H30 H 1.150330 0.717375 0.839156 0.043 Uiso 1 1 calc R . . . .
C32 C 0.9404(2) 0.73563(18) 0.98203(17) 0.0342(5) Uani 1 1 d . . . . .
C35 C 0.8483(2) 0.83695(19) 1.00061(18) 0.0407(5) Uani 1 1 d . . . . .
H35A H 0.888967 0.899806 0.966898 0.061 Uiso 1 1 calc GR . . . .
H35B H 0.829467 0.848892 1.077148 0.061 Uiso 1 1 calc GR . . . .
H35C H 0.767707 0.826958 0.969672 0.061 Uiso 1 1 calc GR . . . .
C7 C 0.7425(2) 0.96807(16) 0.74536(17) 0.0344(5) Uani 1 1 d . . . . .
C16 C 0.7026(2) 0.6857(2) 0.33730(16) 0.0419(6) Uani 1 1 d . . . . .
H16 H 0.708148 0.648068 0.272155 0.050 Uiso 1 1 calc R . . . .
C5 C 0.5118(3) 0.98792(18) 0.84978(18) 0.0447(6) Uani 1 1 d . . . . .
H5 H 0.533745 1.031230 0.905403 0.054 Uiso 1 1 calc R . . . .
C23 C 0.6770(3) 0.29804(19) 0.57009(17) 0.0412(6) Uani 1 1 d . . . . .
H23 H 0.610456 0.260458 0.544460 0.049 Uiso 1 1 calc R . . . .
C22 C 0.7893(3) 0.24141(18) 0.59477(17) 0.0426(6) Uani 1 1 d . . . . .
H22 H 0.800091 0.165193 0.586081 0.051 Uiso 1 1 calc R . . . .
C15 C 0.6794(3) 0.7963(2) 0.33784(17) 0.0453(6) Uani 1 1 d . . . . .
H15 H 0.668562 0.835151 0.273413 0.054 Uiso 1 1 calc R . . . .
C21 C 0.8854(2) 0.29634(18) 0.63209(17) 0.0394(5) Uani 1 1 d . . . . .
H21 H 0.962876 0.257677 0.648846 0.047 Uiso 1 1 calc R . . . .
C11 C 0.9116(2) 0.90716(19) 0.60657(18) 0.0389(5) Uani 1 1 d . . . . .
H11 H 0.938777 0.867305 0.543929 0.047 Uiso 1 1 calc R . . . .
C29 C 1.0972(2) 0.67269(19) 0.69766(18) 0.0376(5) Uani 1 1 d . . . . .
H29 H 1.181356 0.671828 0.660495 0.045 Uiso 1 1 calc R . . . .
C14 C 0.6720(2) 0.85081(19) 0.43301(17) 0.0405(5) Uani 1 1 d . . . . .
H14 H 0.656302 0.927306 0.433801 0.049 Uiso 1 1 calc R . . . .
C3 C 0.3535(2) 0.89709(19) 0.7656(2) 0.0471(6) Uani 1 1 d . . . . .
H3 H 0.265911 0.881087 0.763933 0.056 Uiso 1 1 calc R . . . .
C4 C 0.3867(3) 0.95982(19) 0.8477(2) 0.0501(7) Uani 1 1 d . . . . .
H4 H 0.322295 0.983293 0.902705 0.060 Uiso 1 1 calc R . . . .
C8 C 0.8303(3) 1.02811(18) 0.79125(19) 0.0450(6) Uani 1 1 d . . . . .
H8 H 0.803406 1.069609 0.852891 0.054 Uiso 1 1 calc R . . . .
C10 C 0.9966(3) 0.9669(2) 0.6548(2) 0.0477(6) Uani 1 1 d . . . . .
H10 H 1.084070 0.967173 0.624957 0.057 Uiso 1 1 calc R . . . .
C9 C 0.9564(3) 1.0262(2) 0.7458(2) 0.0506(7) Uani 1 1 d . . . . .
H9 H 1.016885 1.066082 0.777027 0.061 Uiso 1 1 calc R . . . .
C34 C 0.8857(3) 0.6420(2) 1.04943(19) 0.0592(8) Uani 1 1 d . . . . .
H34A H 0.799648 0.629148 1.029646 0.089 Uiso 1 1 calc GR . . . .
H34B H 0.879128 0.660463 1.124820 0.089 Uiso 1 1 calc GR . . . .
H34C H 0.943173 0.576469 1.036972 0.089 Uiso 1 1 calc GR . . . .
C33 C 1.0680(3) 0.7614(3) 1.0214(2) 0.0724(10) Uani 1 1 d . . . . .
H33A H 1.129497 0.697869 1.013025 0.109 Uiso 1 1 calc GR . . . .
H33B H 1.053186 0.780681 1.096657 0.109 Uiso 1 1 calc GR . . . .
H33C H 1.103317 0.822337 0.979933 0.109 Uiso 1 1 calc GR . . . .

loop_
_atom_site_aniso_label
_atom_site_aniso_U_11
_atom_site_aniso_U_22
_atom_site_aniso_U_33
_atom_site_aniso_U_23
_atom_site_aniso_U_13
_atom_site_aniso_U_12
Ni1 0.02108(13) 0.02684(14) 0.01871(12) -0.00244(10) -0.00080(9) -0.00297(10)
P1 0.0244(3) 0.0265(3) 0.0163(2) -0.00294(19) -0.00135(19) -0.0036(2)
O1 0.0214(7) 0.0348(8) 0.0192(6) -0.0057(6) 0.0004(5) -0.0042(6)
N1 0.0246(8) 0.0246(8) 0.0238(8) 0.0003(7) 0.0005(6) 0.0000(7)
N2 0.0371(10) 0.0273(9) 0.0278(9) -0.0048(7) -0.0040(7) -0.0066(7)
C26 0.0231(10) 0.0249(10) 0.0238(9) -0.0003(8) -0.0030(8) -0.0024(8)
C40 0.0242(10) 0.0278(11) 0.0329(11) 0.0000(9) -0.0004(8) -0.0009(8)
C27 0.0223(10) 0.0263(10) 0.0250(9) -0.0033(8) -0.0015(8) -0.0013(8)
C19 0.0341(11) 0.0284(11) 0.0155(8) -0.0024(8) 0.0019(8) -0.0026(8)
C1 0.0424(12) 0.0216(10) 0.0288(10) 0.0014(8) -0.0011(9) -0.0007(9)
C18 0.0256(10) 0.0314(11) 0.0192(9) -0.0020(8) -0.0003(7) -0.0068(8)
C36 0.0308(11) 0.0268(11) 0.0289(10) -0.0017(8) 0.0025(8) -0.0026(8)
C13 0.0319(11) 0.0313(11) 0.0229(10) -0.0015(8) -0.0035(8) -0.0084(9)
C24 0.0447(13) 0.0312(11) 0.0235(10) -0.0038(9) -0.0063(9) -0.0043(10)
C25 0.0292(11) 0.0411(12) 0.0297(10) -0.0042(9) -0.0045(9) -0.0068(9)
C39 0.0279(11) 0.0315(11) 0.0379(12) 0.0075(9) 0.0060(9) -0.0013(9)
C12 0.0433(13) 0.0254(11) 0.0300(11) 0.0009(9) -0.0094(9) -0.0075(9)
C20 0.0348(12) 0.0332(12) 0.0282(10) -0.0002(9) 0.0043(9) -0.0008(9)
C28 0.0291(11) 0.0393(12) 0.0245(10) -0.0053(9) 0.0036(8) -0.0037(9)
C2 0.0433(13) 0.0309(12) 0.0408(12) 0.0016(10) -0.0019(10) -0.0030(10)
C31 0.0251(10) 0.0323(11) 0.0297(10) -0.0070(9) -0.0069(8) 0.0013(8)
C38 0.0382(12) 0.0378(12) 0.0270(10) 0.0045(9) 0.0074(9) 0.0069(10)
C17 0.0423(12) 0.0344(12) 0.0221(10) -0.0034(9) -0.0009(9) -0.0098(10)
C37 0.0414(13) 0.0338(12) 0.0286(11) -0.0068(9) 0.0032(9) -0.0005(10)
C6 0.0530(14) 0.0201(10) 0.0292(11) 0.0018(8) -0.0040(10) -0.0008(9)
C30 0.0219(10) 0.0461(13) 0.0404(12) -0.0087(10) -0.0073(9) -0.0019(9)
C32 0.0320(11) 0.0404(12) 0.0311(11) -0.0138(9) -0.0121(9) 0.0076(9)
C35 0.0423(13) 0.0421(13) 0.0386(12) -0.0162(10) -0.0106(10) 0.0053(10)
C7 0.0546(14) 0.0205(10) 0.0292(11) 0.0017(8) -0.0101(10) -0.0034(9)
C16 0.0597(16) 0.0503(15) 0.0179(10) -0.0033(10) -0.0034(10) -0.0196(12)
C5 0.0750(19) 0.0230(11) 0.0336(12) -0.0010(9) 0.0018(12) 0.0030(11)
C23 0.0619(16) 0.0356(13) 0.0275(11) -0.0063(9) -0.0034(11) -0.0118(11)
C22 0.0689(17) 0.0271(12) 0.0294(11) -0.0046(9) 0.0069(11) -0.0021(11)
C15 0.0659(17) 0.0480(15) 0.0257(11) 0.0113(10) -0.0145(11) -0.0189(13)
C21 0.0469(14) 0.0332(12) 0.0341(12) 0.0016(10) 0.0076(10) 0.0066(10)
C11 0.0441(13) 0.0375(13) 0.0367(12) 0.0005(10) -0.0076(10) -0.0087(10)
C29 0.0203(10) 0.0524(14) 0.0389(12) -0.0053(11) 0.0042(9) -0.0021(9)
C14 0.0583(15) 0.0322(12) 0.0327(12) 0.0058(10) -0.0105(11) -0.0092(11)
C3 0.0434(14) 0.0371(13) 0.0570(16) 0.0078(12) 0.0062(12) 0.0036(11)
C4 0.0637(18) 0.0322(13) 0.0476(15) 0.0023(11) 0.0157(13) 0.0115(12)
C8 0.0717(18) 0.0281(12) 0.0392(13) -0.0019(10) -0.0199(12) -0.0092(12)
C10 0.0466(15) 0.0434(14) 0.0565(16) 0.0079(12) -0.0159(12) -0.0141(11)
C9 0.0643(18) 0.0374(14) 0.0569(16) 0.0021(12) -0.0286(14) -0.0177(12)
C34 0.104(2) 0.0467(15) 0.0249(12) -0.0042(11) -0.0100(13) 0.0137(15)
C33 0.0385(15) 0.124(3) 0.0576(17) -0.0527(18) -0.0249(13) 0.0165(16)

loop_
_atom_type_symbol
_atom_type_description
_atom_type_scat_dispersion_real
_atom_type_scat_dispersion_imag
_atom_type_scat_source
C C 0.0033 0.0016 'International Tables Vol C Tables 4.2.6.8 and 6.1.1.4'
H H 0.0000 0.0000 'International Tables Vol C Tables 4.2.6.8 and 6.1.1.4'
N N 0.0061 0.0033 'International Tables Vol C Tables 4.2.6.8 and 6.1.1.4'
Ni Ni 0.3393 1.1124 'International Tables Vol C Tables 4.2.6.8 and 6.1.1.4'
O O 0.0106 0.0060 'International Tables Vol C Tables 4.2.6.8 and 6.1.1.4'
P P 0.1023 0.0942 'International Tables Vol C Tables 4.2.6.8 and 6.1.1.4'

loop_
_geom_angle_atom_site_label_1
_geom_angle_atom_site_label_2
_geom_angle_atom_site_label_3
_geom_angle
_geom_angle_site_symmetry_1
_geom_angle_site_symmetry_3
_geom_angle_publ_flag
O1 Ni1 P1 86.53(4) . . ?
O1 Ni1 N1 88.36(6) . . ?
O1 Ni1 C25 178.57(8) . . ?
N1 Ni1 P1 172.02(5) . . ?
C25 Ni1 P1 92.44(6) . . ?
C25 Ni1 N1 92.56(8) . . ?
C27 P1 Ni1 101.61(6) . . ?
C27 P1 C19 106.19(9) . . ?
C27 P1 C18 107.70(9) . . ?
C19 P1 Ni1 113.59(6) . . ?
C19 P1 C18 105.66(9) . . ?
C18 P1 Ni1 121.04(7) . . ?
C26 O1 Ni1 120.26(11) . . ?
C40 N1 Ni1 123.19(13) . . ?
C36 N1 Ni1 118.69(13) . . ?
C36 N1 C40 117.26(17) . . ?
C1 N2 C13 126.52(17) . . ?
C1 N2 C12 108.39(17) . . ?
C12 N2 C13 124.26(17) . . ?
O1 C26 C27 119.87(17) . . ?
O1 C26 C31 121.25(17) . . ?
C27 C26 C31 118.87(17) . . ?
N1 C40 C39 123.13(19) . . ?
C26 C27 P1 111.63(14) . . ?
C28 C27 P1 126.23(15) . . ?
C28 C27 C26 122.08(18) . . ?
C24 C19 P1 120.62(16) . . ?
C20 C19 P1 120.74(15) . . ?
C20 C19 C24 118.13(19) . . ?
N2 C1 C6 109.00(19) . . ?
C2 C1 N2 129.23(19) . . ?
C2 C1 C6 121.8(2) . . ?
C13 C18 P1 119.89(14) . . ?
C17 C18 P1 122.59(16) . . ?
C17 C18 C13 117.53(18) . . ?
N1 C36 C37 122.62(19) . . ?
C18 C13 N2 120.57(17) . . ?
C14 C13 N2 118.19(19) . . ?
C14 C13 C18 121.22(19) . . ?
C23 C24 C19 120.7(2) . . ?
C38 C39 C40 118.94(19) . . ?
N2 C12 C7 108.90(19) . . ?
C11 C12 N2 128.7(2) . . ?
C11 C12 C7 122.4(2) . . ?
C21 C20 C19 120.6(2) . . ?
C29 C28 C27 119.16(18) . . ?
C3 C2 C1 117.7(2) . . ?
C26 C31 C32 121.27(17) . . ?
C30 C31 C26 116.68(18) . . ?
C30 C31 C32 122.03(18) . . ?
C37 C38 C39 118.38(19) . . ?
C16 C17 C18 121.0(2) . . ?
C38 C37 C36 119.7(2) . . ?
C1 C6 C7 106.66(19) . . ?
C5 C6 C1 119.1(2) . . ?
C5 C6 C7 134.2(2) . . ?
C31 C30 C29 123.8(2) . . ?
C35 C32 C31 110.85(18) . . ?
C34 C32 C31 110.07(18) . . ?
C34 C32 C35 108.9(2) . . ?
C33 C32 C31 111.80(19) . . ?
C33 C32 C35 106.52(19) . . ?
C33 C32 C34 108.5(2) . . ?
C12 C7 C6 106.90(18) . . ?
C8 C7 C12 119.0(2) . . ?
C8 C7 C6 134.1(2) . . ?
C15 C16 C17 120.5(2) . . ?
C4 C5 C6 119.4(2) . . ?
C22 C23 C24 120.5(2) . . ?
C21 C22 C23 119.5(2) . . ?
C16 C15 C14 119.5(2) . . ?
C22 C21 C20 120.6(2) . . ?
C12 C11 C10 117.1(2) . . ?
C28 C29 C30 119.42(19) . . ?
C13 C14 C15 120.2(2) . . ?
C2 C3 C4 121.2(2) . . ?
C5 C4 C3 120.6(2) . . ?
C9 C8 C7 119.0(2) . . ?
C11 C10 C9 121.5(2) . . ?
C8 C9 C10 121.1(2) . . ?

loop_
_geom_bond_atom_site_label_1
_geom_bond_atom_site_label_2
_geom_bond_distance
_geom_bond_site_symmetry_2
_geom_bond_publ_flag
Ni1 P1 2.1143(5) . ?
Ni1 O1 1.9236(13) . ?
Ni1 N1 1.9618(16) . ?
Ni1 C25 1.929(2) . ?
P1 C27 1.7859(19) . ?
P1 C19 1.831(2) . ?
P1 C18 1.835(2) . ?
O1 C26 1.328(2) . ?
N1 C40 1.343(2) . ?
N1 C36 1.343(2) . ?
N2 C1 1.392(3) . ?
N2 C13 1.437(2) . ?
N2 C12 1.395(3) . ?
C26 C27 1.403(3) . ?
C26 C31 1.433(3) . ?
C40 C39 1.381(3) . ?
C27 C28 1.400(3) . ?
C19 C24 1.400(3) . ?
C19 C20 1.396(3) . ?
C1 C2 1.387(3) . ?
C1 C6 1.406(3) . ?
C18 C13 1.398(3) . ?
C18 C17 1.398(3) . ?
C36 C37 1.381(3) . ?
C13 C14 1.383(3) . ?
C24 C23 1.386(3) . ?
C39 C38 1.381(3) . ?
C12 C7 1.404(3) . ?
C12 C11 1.386(3) . ?
C20 C21 1.388(3) . ?
C28 C29 1.364(3) . ?
C2 C3 1.382(3) . ?
C31 C30 1.386(3) . ?
C31 C32 1.534(3) . ?
C38 C37 1.374(3) . ?
C17 C16 1.387(3) . ?
C6 C7 1.449(3) . ?
C6 C5 1.392(3) . ?
C30 C29 1.399(3) . ?
C32 C35 1.532(3) . ?
C32 C34 1.531(4) . ?
C32 C33 1.525(3) . ?
C7 C8 1.397(3) . ?
C16 C15 1.375(3) . ?
C5 C4 1.376(4) . ?
C23 C22 1.382(4) . ?
C22 C21 1.378(3) . ?
C15 C14 1.386(3) . ?
C11 C10 1.388(3) . ?
C3 C4 1.397(4) . ?
C8 C9 1.377(4) . ?
C10 C9 1.391(4) . ?
